data_7013305
loop_
_publ_author_name
'Kuimova, Marina K.'
'Alsindi, Wassim Z.'
'Dyer, Joanne'
'Grills, David C.'
'Jina, Omar S.'
'Matousek, Pavel'
'Parker, Anthony W.'
'Portius, Peter'
'Zhong Sun, Xue'
'Towrie, Michael'
'Wilson, Claire'
'Yang, Jixin'
'George, Michael W.'

_publ_section_title
;
 Using picosecond and nanosecond time-resolved infrared spectroscopy
 for the investigation of excited states and reaction intermediates of
 inorganic systemsBased on the presentation given at Dalton Discussion
 No. 6, 9?11th September 2003, University of York, UK.
;
_journal_issue 21
_journal_name_full 'Dalton Transactions'
_journal_page_first 3996
_journal_paper_doi 10.1039/b306303h
_journal_year 2003
_chemical_formula_sum 'C23 H12 Cl3 N4 O3.5 Re'
_chemical_formula_weight 692.92
_chemical_name_systematic
;
?
;
_space_group_IT_number 15
_symmetry_cell_setting monoclinic
_symmetry_space_group_name_Hall '-C 2yc'
_symmetry_space_group_name_H-M 'C 1 2/c 1'
_atom_sites_solution_hydrogens geom
_atom_sites_solution_primary direct
_atom_sites_solution_secondary difmap
_audit_creation_method SHELXL-97
_cell_angle_alpha 90.00
_cell_angle_beta 116.562(2)
_cell_angle_gamma 90.00
_cell_formula_units_Z 8
_cell_length_a 19.958(2)
_cell_length_b 18.054(2)
_cell_length_c 13.530(2)
_cell_measurement_reflns_used 7240
_cell_measurement_temperature 150(2)
_cell_measurement_theta_max 27.5
_cell_measurement_theta_min 2.25
_cell_volume 4360.6(9)
_computing_cell_refinement 'Bruker SAINT version 6.02a (Bruker, 2000)'
_computing_data_collection 'Bruker SMART version 5.624 (Bruker, 2001)'
_computing_data_reduction 'Bruker SAINT; Bruker SHELXTL (Bruker, 2001)'
_computing_publication_material 'SHELXL-97; PLATON (Spek, 2001)'
_computing_structure_refinement 'SHELXL-97 (Sheldrick, 1997)'
_computing_structure_solution 'SHELXS-97 (Sheldrick, 1990)'
_diffrn_ambient_temperature 150(2)
_diffrn_measured_fraction_theta_full 0.975
_diffrn_measured_fraction_theta_max 0.975
_diffrn_measurement_device_type 'Bruker SMART1000 CCD area detector'
_diffrn_measurement_method omega
_diffrn_radiation_monochromator graphite
_diffrn_radiation_source 'normal-focus sealed tube'
_diffrn_radiation_type MoK\a
_diffrn_radiation_wavelength 0.71073
_diffrn_reflns_av_R_equivalents 0.024
_diffrn_reflns_av_sigmaI/netI 0.0299
_diffrn_reflns_limit_h_max 25
_diffrn_reflns_limit_h_min -19
_diffrn_reflns_limit_k_max 23
_diffrn_reflns_limit_k_min -22
_diffrn_reflns_limit_l_max 17
_diffrn_reflns_limit_l_min -17
_diffrn_reflns_number 13248
_diffrn_reflns_theta_full 27.50
_diffrn_reflns_theta_max 27.50
_diffrn_reflns_theta_min 1.92
_diffrn_standards_decay_% 0
_exptl_absorpt_coefficient_mu 5.981
_exptl_absorpt_correction_T_max 0.740
_exptl_absorpt_correction_T_min 0.454
_exptl_absorpt_correction_type multi-scan
_exptl_absorpt_process_details 'Sadabs v2.03, Bruker 2002'
_exptl_crystal_colour yellow
_exptl_crystal_density_diffrn 2.111
_exptl_crystal_density_meas 0
_exptl_crystal_density_method 'not measured'
_exptl_crystal_description column
_exptl_crystal_F_000 2656
_exptl_crystal_size_max 0.42
_exptl_crystal_size_mid 0.05
_exptl_crystal_size_min 0.05
_refine_diff_density_max 1.087
_refine_diff_density_min -1.574
_refine_diff_density_rms 0.132
_refine_ls_extinction_method none
_refine_ls_goodness_of_fit_ref 1.065
_refine_ls_hydrogen_treatment 'riding model'
_refine_ls_matrix_type full
_refine_ls_number_parameters 334
_refine_ls_number_reflns 4906
_refine_ls_number_restraints 5
_refine_ls_restrained_S_all 1.070
_refine_ls_R_factor_all 0.0350
_refine_ls_R_factor_gt 0.0261
_refine_ls_shift/su_max 0.002
_refine_ls_shift/su_mean 0.000
_refine_ls_structure_factor_coef Fsqd
_refine_ls_weighting_details 'calc w=1/[\s^2^(Fo^2^)+(0.0376P)^2^+14.1501P] where P=(Fo^2^+2Fc^2^)/3'
_refine_ls_weighting_scheme calc
_refine_ls_wR_factor_gt 0.0658
_refine_ls_wR_factor_ref 0.0722
_reflns_number_gt 4176
_reflns_number_total 4906
_reflns_threshold_expression >2sigma(I)
_cod_data_source_file b306303h.txt
_cod_data_source_block recocl
_cod_depositor_comments
;
The following automatic conversions were performed:
'_symmetry_cell_setting' value 'Monoclinic' changed to 'monoclinic'
according to '/home/saulius/struct/CIF-dictionaries/cif_core.dic'
dictionary named 'cif_core.dic' version 2.4.1 from 2010-06-29.

Automatic conversion script
Id: cif_fix_enum 1527 2010-12-29 10:47:43Z saulius 
;
_cod_original_sg_symbol_H-M C2/c
_cod_original_formula_sum 'C23 H12 Cl3 N4 O3.50 Re'
_cod_database_code 7013305

loop_
_symmetry_equiv_pos_as_xyz
'x, y, z'
'-x, y, -z+1/2'
'x+1/2, y+1/2, z'
'-x+1/2, y+1/2, -z+1/2'
'-x, -y, -z'
'x, -y, z-1/2'
'-x+1/2, -y+1/2, -z'
'x+1/2, -y+1/2, z-1/2'

loop_
_atom_site_label
_atom_site_type_symbol
_atom_site_fract_x
_atom_site_fract_y
_atom_site_fract_z
_atom_site_U_iso_or_equiv
_atom_site_adp_type
_atom_site_occupancy
_atom_site_symmetry_multiplicity
_atom_site_calc_flag
_atom_site_refinement_flags
_atom_site_disorder_assembly
_atom_site_disorder_group
Re1 Re -0.341515(8) 0.658919(8) 0.580741(12) 0.02144(6) Uani 1 1 d . . .
Cl1 Cl 0.25293(6) 0.39994(6) 1.06478(9) 0.0313(2) Uani 1 1 d . . .
Cl2 Cl 0.16113(6) 0.25243(6) 1.01848(10) 0.0346(2) Uani 1 1 d . . .
Cl3 Cl -0.30748(7) 0.60651(5) 0.44010(8) 0.0336(2) Uani 1 1 d . . .
C1C C -0.3622(2) 0.7575(2) 0.5204(3) 0.0241(8) Uani 1 1 d . . .
O1C O -0.37438(18) 0.81703(17) 0.4872(3) 0.0315(7) Uani 1 1 d . . .
C2C C -0.4454(3) 0.6384(3) 0.4948(5) 0.0478(14) Uani 1 1 d . . .
O2C O -0.5086(2) 0.6282(3) 0.4427(5) 0.093(2) Uani 1 1 d . . .
O3C O -0.3790(3) 0.7197(3) 0.7603(4) 0.0836(18) Uani 1 1 d . . .
C3C C -0.3636(3) 0.6955(3) 0.6961(4) 0.0441(13) Uani 1 1 d . . .
C1 C -0.2358(2) 0.4105(2) 0.7250(3) 0.0253(8) Uani 1 1 d . . .
H1A H -0.2138 0.3631 0.7485 0.030 Uiso 1 1 calc R . .
C2 C -0.3125(2) 0.4185(2) 0.6721(4) 0.0299(9) Uani 1 1 d . . .
H2A H -0.3440 0.3767 0.6602 0.036 Uiso 1 1 calc R . .
C3 C -0.3435(2) 0.4883(2) 0.6362(4) 0.0275(9) Uani 1 1 d . . .
H3A H -0.3965 0.4930 0.5994 0.033 Uiso 1 1 calc R . .
N4 N -0.30155(18) 0.54912(17) 0.6516(3) 0.0205(6) Uani 1 1 d . . .
C4A C -0.2257(2) 0.5414(2) 0.7054(3) 0.0192(7) Uani 1 1 d . . .
C4B C -0.1824(2) 0.60899(19) 0.7221(3) 0.0167(7) Uani 1 1 d . . .
N5 N -0.22153(19) 0.67190(17) 0.6787(3) 0.0182(6) Uani 1 1 d . . .
C6 C -0.1834(2) 0.7356(2) 0.6945(3) 0.0225(8) Uani 1 1 d . . .
H6A H -0.2103 0.7797 0.6628 0.027 Uiso 1 1 calc R . .
C7 C -0.1062(2) 0.7393(2) 0.7556(3) 0.0235(8) Uani 1 1 d . . .
H7A H -0.0812 0.7856 0.7669 0.028 Uiso 1 1 calc R . .
C8B C -0.0666(2) 0.5377(2) 0.8213(3) 0.0171(7) Uani 1 1 d . . .
C8 C -0.0658(2) 0.6756(2) 0.7997(3) 0.0208(8) Uani 1 1 d . . .
H8A H -0.0129 0.6773 0.8412 0.025 Uiso 1 1 calc R . .
C8A C -0.1045(2) 0.6081(2) 0.7821(3) 0.0174(7) Uani 1 1 d . . .
N9 N 0.00774(18) 0.53832(17) 0.8751(2) 0.0192(6) Uani 1 1 d . . .
C9A C 0.0419(2) 0.4716(2) 0.9068(3) 0.0191(7) Uani 1 1 d . . .
C10 C 0.1216(2) 0.4694(2) 0.9644(3) 0.0219(8) Uani 1 1 d . . .
H10A H 0.1499 0.5140 0.9802 0.026 Uiso 1 1 calc R . .
C11 C 0.1569(2) 0.4028(2) 0.9963(3) 0.0228(8) Uani 1 1 d . . .
C12 C 0.1149(2) 0.3355(2) 0.9737(3) 0.0228(8) Uani 1 1 d . . .
C13 C 0.0383(2) 0.3364(2) 0.9184(3) 0.0240(8) Uani 1 1 d . . .
H13A H 0.0110 0.2913 0.9029 0.029 Uiso 1 1 calc R . .
C13A C 0.0002(2) 0.4044(2) 0.8843(3) 0.0194(7) Uani 1 1 d . . .
N14 N -0.07562(18) 0.40472(17) 0.8310(3) 0.0207(7) Uani 1 1 d . . .
C14B C -0.1907(2) 0.4737(2) 0.7437(3) 0.0192(7) Uani 1 1 d . . .
C14A C -0.1087(2) 0.4705(2) 0.8003(3) 0.0182(7) Uani 1 1 d . . .
O1S O -0.4979(5) 0.4807(4) 0.3751(6) 0.054(2) Uani 0.50 1 d PD A -1
C2S C -0.5204(7) 0.5216(6) 0.2742(8) 0.054(3) Uani 0.50 1 d PD A -1
H2SA H -0.4794 0.5543 0.2787 0.065 Uiso 0.50 1 calc PR A -1
H2SB H -0.5649 0.5524 0.2597 0.065 Uiso 0.50 1 calc PR A -1
C3S C -0.5394(7) 0.4632(6) 0.1806(11) 0.073(5) Uani 0.50 1 d PD A -1
H3SA H -0.5898 0.4413 0.1565 0.087 Uiso 0.50 1 calc PR A -1
H3SB H -0.5347 0.4836 0.1161 0.087 Uiso 0.50 1 calc PR A -1
C4S C -0.4765(7) 0.4083(7) 0.2470(9) 0.062(3) Uani 0.50 1 d PD A -1
H4SA H -0.4331 0.4161 0.2312 0.075 Uiso 0.50 1 calc PR A -1
H4SB H -0.4943 0.3567 0.2271 0.075 Uiso 0.50 1 calc PR A -1
C5S C -0.4538(5) 0.4228(5) 0.3706(7) 0.037(2) Uani 0.50 1 d PD A -1
H5SB H -0.4624 0.3779 0.4055 0.044 Uiso 0.50 1 calc PR A -1
H5SA H -0.4001 0.4362 0.4101 0.044 Uiso 0.50 1 calc PR A -1

loop_
_atom_site_aniso_label
_atom_site_aniso_U_11
_atom_site_aniso_U_22
_atom_site_aniso_U_33
_atom_site_aniso_U_23
_atom_site_aniso_U_13
_atom_site_aniso_U_12
Re1 0.01385(9) 0.02261(9) 0.02257(9) 0.00675(6) 0.00340(7) 0.00157(6)
Cl1 0.0165(5) 0.0380(6) 0.0321(5) 0.0031(4) 0.0044(4) 0.0065(4)
Cl2 0.0279(6) 0.0278(5) 0.0433(6) 0.0055(4) 0.0116(5) 0.0112(4)
Cl3 0.0500(7) 0.0220(5) 0.0243(5) 0.0011(4) 0.0126(5) 0.0003(5)
C1C 0.018(2) 0.028(2) 0.0220(19) 0.0027(16) 0.0047(16) 0.0017(16)
O1C 0.0316(18) 0.0247(14) 0.0329(16) 0.0053(13) 0.0097(14) 0.0056(13)
C2C 0.023(3) 0.037(3) 0.060(3) 0.026(2) -0.002(2) -0.004(2)
O2C 0.017(2) 0.064(3) 0.138(5) 0.054(3) -0.019(2) -0.0100(19)
O3C 0.102(4) 0.115(4) 0.057(3) 0.047(3) 0.057(3) 0.077(3)
C3C 0.040(3) 0.057(3) 0.041(3) 0.028(2) 0.023(2) 0.029(3)
C1 0.021(2) 0.0221(19) 0.026(2) 0.0071(15) 0.0045(17) -0.0020(16)
C2 0.021(2) 0.028(2) 0.031(2) 0.0098(17) 0.0031(18) -0.0066(17)
C3 0.0160(19) 0.030(2) 0.031(2) 0.0071(17) 0.0060(17) -0.0043(17)
N4 0.0146(16) 0.0211(15) 0.0219(15) 0.0058(12) 0.0047(13) -0.0020(13)
C4A 0.0164(18) 0.0228(18) 0.0159(16) 0.0027(14) 0.0051(15) -0.0023(15)
C4B 0.0190(18) 0.0150(16) 0.0160(16) 0.0020(13) 0.0079(15) 0.0006(14)
N5 0.0169(16) 0.0183(15) 0.0170(15) 0.0001(12) 0.0055(13) 0.0020(12)
C6 0.024(2) 0.0161(17) 0.0253(19) -0.0017(14) 0.0092(17) 0.0019(15)
C7 0.021(2) 0.0182(17) 0.0268(19) -0.0022(15) 0.0072(17) -0.0037(15)
C8B 0.0160(18) 0.0190(17) 0.0145(16) 0.0002(13) 0.0052(14) -0.0021(14)
C8 0.0168(19) 0.0213(18) 0.0199(18) -0.0033(14) 0.0043(16) -0.0035(15)
C8A 0.0155(18) 0.0187(17) 0.0177(17) 0.0002(14) 0.0071(15) -0.0011(14)
N9 0.0150(15) 0.0221(15) 0.0171(14) 0.0030(12) 0.0040(13) 0.0016(12)
C9A 0.0177(19) 0.0224(17) 0.0169(17) 0.0021(14) 0.0074(15) 0.0002(15)
C10 0.0161(18) 0.0250(18) 0.0216(18) 0.0019(15) 0.0057(15) -0.0002(15)
C11 0.0153(19) 0.033(2) 0.0174(17) 0.0018(15) 0.0049(15) 0.0032(16)
C12 0.023(2) 0.0249(19) 0.0193(18) 0.0032(15) 0.0086(17) 0.0085(16)
C13 0.024(2) 0.0212(19) 0.0243(19) 0.0008(15) 0.0089(18) 0.0015(16)
C13A 0.0185(19) 0.0207(17) 0.0155(16) 0.0013(14) 0.0045(15) 0.0025(15)
N14 0.0182(16) 0.0216(15) 0.0189(15) 0.0025(12) 0.0052(13) 0.0011(13)
C14B 0.0142(18) 0.0224(18) 0.0172(17) 0.0029(14) 0.0038(15) -0.0017(15)
C14A 0.0144(18) 0.0213(17) 0.0155(16) 0.0011(14) 0.0035(14) -0.0004(15)
O1S 0.051(5) 0.073(5) 0.036(4) 0.017(4) 0.015(4) 0.002(4)
C2S 0.056(8) 0.055(7) 0.054(7) 0.018(6) 0.027(6) 0.008(6)
C3S 0.046(7) 0.069(9) 0.076(10) 0.050(8) 0.003(7) -0.013(7)
C4S 0.066(10) 0.064(7) 0.071(8) 0.011(7) 0.043(8) 0.008(7)
C5S 0.033(5) 0.054(6) 0.018(4) 0.017(4) 0.007(4) -0.002(5)

loop_
_atom_type_symbol
_atom_type_description
_atom_type_scat_dispersion_real
_atom_type_scat_dispersion_imag
_atom_type_scat_source
C C 0.0033 0.0016 'International Tables Vol C Tables 4.2.6.8 and 6.1.1.4'
H H 0.0000 0.0000 'International Tables Vol C Tables 4.2.6.8 and 6.1.1.4'
N N 0.0061 0.0033 'International Tables Vol C Tables 4.2.6.8 and 6.1.1.4'
O O 0.0106 0.0060 'International Tables Vol C Tables 4.2.6.8 and 6.1.1.4'
Cl Cl 0.1484 0.1585 'International Tables Vol C Tables 4.2.6.8 and 6.1.1.4'
Re Re -1.0185 7.2310 'International Tables Vol C Tables 4.2.6.8 and 6.1.1.4'

loop_
_geom_angle_atom_site_label_1
_geom_angle_atom_site_label_2
_geom_angle_atom_site_label_3
_geom_angle
_geom_angle_site_symmetry_1
_geom_angle_site_symmetry_3
_geom_angle_publ_flag
C2C Re1 C3C 88.9(3) . . ?
C2C Re1 C1C 87.29(19) . . ?
C3C Re1 C1C 86.76(19) . . ?
C2C Re1 N5 174.96(18) . . ?
C3C Re1 N5 93.33(19) . . ?
C1C Re1 N5 97.34(15) . . ?
C2C Re1 N4 100.07(17) . . ?
C3C Re1 N4 97.29(17) . . ?
C1C Re1 N4 171.63(15) . . ?
N5 Re1 N4 75.17(12) . . ?
C2C Re1 Cl3 93.1(2) . . ?
C3C Re1 Cl3 176.53(14) . . ?
C1C Re1 Cl3 96.17(12) . . ?
N5 Re1 Cl3 84.46(9) . . ?
N4 Re1 Cl3 79.57(9) . . ?
O1C C1C Re1 178.0(4) . . ?
O2C C2C Re1 178.0(5) . . ?
O3C C3C Re1 176.4(4) . . ?
C2 C1 C14B 118.8(4) . . ?
C1 C2 C3 119.7(4) . . ?
N4 C3 C2 122.5(4) . . ?
C3 N4 C4A 117.9(3) . . ?
C3 N4 Re1 126.4(3) . . ?
C4A N4 Re1 115.2(2) . . ?
N4 C4A C14B 122.9(3) . . ?
N4 C4A C4B 116.0(3) . . ?
C14B C4A C4B 121.1(3) . . ?
N5 C4B C8A 122.6(3) . . ?
N5 C4B C4A 116.7(3) . . ?
C8A C4B C4A 120.7(3) . . ?
C6 N5 C4B 118.2(3) . . ?
C6 N5 Re1 125.6(3) . . ?
C4B N5 Re1 116.0(2) . . ?
N5 C6 C7 122.5(4) . . ?
C8 C7 C6 119.7(4) . . ?
N9 C8B C14A 122.0(3) . . ?
N9 C8B C8A 117.6(3) . . ?
C14A C8B C8A 120.4(3) . . ?
C7 C8 C8A 118.7(4) . . ?
C4B C8A C8 118.2(3) . . ?
C4B C8A C8B 119.0(3) . . ?
C8 C8A C8B 122.7(3) . . ?
C8B N9 C9A 116.5(3) . . ?
N9 C9A C13A 121.7(3) . . ?
N9 C9A C10 118.5(3) . . ?
C13A C9A C10 119.7(3) . . ?
C11 C10 C9A 119.3(4) . . ?
C10 C11 C12 120.8(4) . . ?
C10 C11 Cl1 119.4(3) . . ?
C12 C11 Cl1 119.7(3) . . ?
C13 C12 C11 120.8(4) . . ?
C13 C12 Cl2 119.6(3) . . ?
C11 C12 Cl2 119.6(3) . . ?
C12 C13 C13A 119.8(4) . . ?
N14 C13A C13 119.3(3) . . ?
N14 C13A C9A 121.1(3) . . ?
C13 C13A C9A 119.6(4) . . ?
C14A N14 C13A 116.8(3) . . ?
C4A C14B C1 118.3(4) . . ?
C4A C14B C14A 119.2(3) . . ?
C1 C14B C14A 122.5(3) . . ?
N14 C14A C8B 121.9(3) . . ?
N14 C14A C14B 118.8(3) . . ?
C8B C14A C14B 119.3(3) . . ?
C5S O1S C2S 106.3(8) . . ?
O1S C2S C3S 106.5(8) . . ?
C4S C3S C2S 97.1(9) . . ?
C3S C4S C5S 106.9(9) . . ?
O1S C5S C4S 106.9(7) . . ?

loop_
_geom_bond_atom_site_label_1
_geom_bond_atom_site_label_2
_geom_bond_distance
_geom_bond_site_symmetry_2
_geom_bond_publ_flag
Re1 C2C 1.906(5) . ?
Re1 C3C 1.919(5) . ?
Re1 C1C 1.924(4) . ?
Re1 N5 2.170(3) . ?
Re1 N4 2.191(3) . ?
Re1 Cl3 2.4766(11) . ?
Cl1 C11 1.717(4) . ?
Cl2 C12 1.723(4) . ?
C1C O1C 1.148(5) . ?
C2C O2C 1.151(6) . ?
O3C C3C 1.131(6) . ?
C1 C2 1.377(6) . ?
C1 C14B 1.405(5) . ?
C2 C3 1.393(6) . ?
C3 N4 1.340(5) . ?
N4 C4A 1.362(5) . ?
C4A C14B 1.388(5) . ?
C4A C4B 1.453(5) . ?
C4B N5 1.354(5) . ?
C4B C8A 1.395(5) . ?
N5 C6 1.342(5) . ?
C6 C7 1.387(6) . ?
C7 C8 1.377(5) . ?
C8B N9 1.329(5) . ?
C8B C14A 1.430(5) . ?
C8B C8A 1.453(5) . ?
C8 C8A 1.405(5) . ?
N9 C9A 1.355(5) . ?
C9A C13A 1.426(5) . ?
C9A C10 1.426(5) . ?
C10 C11 1.363(6) . ?
C11 C12 1.429(6) . ?
C12 C13 1.369(6) . ?
C13 C13A 1.408(5) . ?
C13A N14 1.354(5) . ?
N14 C14A 1.332(5) . ?
C14B C14A 1.465(5) . ?
O1S C5S 1.386(7) . ?
O1S C2S 1.436(7) . ?
C2S C3S 1.558(14) . ?
C3S C4S 1.535(12) . ?
C4S C5S 1.548(12) . ?
